data_4301964
loop_
_publ_author_name
'Alexander N. Marziale'
'Eberhardt Herdtweck'
'J\"org Eppinger'
'Sven Schneider'

_publ_contact_author_address
;
       Department Chemie,
       Lehrstuhl f\"ur Anorganische Chemie,
       Technische Universit\"at M\"unchen,
       Lichtenbergstrasse 4,
       D-85747 Garching bei M\"unchen,
       Germany.
;
_publ_contact_author_email eberhardt.herdtweck@ch.tum.de
_publ_contact_author_fax '+49(0)89 289 13473'
_publ_contact_author_name
;
       Dr. Eberhardt Herdtweck
;
_publ_contact_author_phone '+49(0)89 289 13143'
_publ_section_title
;
Palladium N(CH2CH2PiPr2)2-Dialkylamides: Synthesis, Structural
Characterization, and Reactivity
;
_journal_name_full 'Inorganic Chemistry'
_journal_page_first 3699
_journal_page_last 3709
_journal_paper_doi 10.1021/ic802286u
_journal_volume 48
_journal_year 2009
_chemical_formula_moiety 'C16 H36 Cl N P2 Pd'
_chemical_formula_sum 'C16 H36 Cl N P2 Pd'
_chemical_formula_weight 446.27
_chemical_name_systematic ?
_space_group_IT_number 14
_symmetry_cell_setting monoclinic
_symmetry_Int_Tables_number 14
_symmetry_space_group_name_Hall '-P 2yn'
_symmetry_space_group_name_H-M 'P 1 21/n 1'
_atom_sites_solution_hydrogens geom
_atom_sites_solution_primary direct
_atom_sites_solution_secondary difmap
_cell_angle_alpha 90
_cell_angle_beta 90.537(4)
_cell_angle_gamma 90
_cell_formula_units_Z 4
_cell_length_a 8.5012(4)
_cell_length_b 11.6523(7)
_cell_length_c 21.1295(10)
_cell_measurement_reflns_used 24684
_cell_measurement_temperature 173(1)
_cell_measurement_theta_max 27.22
_cell_measurement_theta_min 3.99
_cell_volume 2092.97(19)
_computing_cell_refinement 'X-AREA (Stoe, 2004)'
_computing_data_collection 'X-AREA (Stoe, 2004)'
_computing_data_reduction 'X-AREA (Stoe, 2004)'
_computing_molecular_graphics 'PLATON (Spek, 2007)'
_computing_publication_material 'PLATON (Spek, 2007)'
_computing_structure_refinement 'SHELXL-97 (Sheldrick, 1998)'
_computing_structure_solution 'SIR92 (Altomare, 1994)'
_diffrn_ambient_temperature 173(1)
_diffrn_detector 'image plate'
_diffrn_detector_area_resol_mean 6.67
_diffrn_measured_fraction_theta_full 0.971
_diffrn_measured_fraction_theta_max 0.971
_diffrn_measurement_device 'two-circle diffractometer'
_diffrn_measurement_device_type 'IPDS 2T (Stoe)'
_diffrn_measurement_method 'omega-rotation/oscillation '
_diffrn_radiation_monochromator graphite
_diffrn_radiation_source 'NONIUS FR 591 rotating anode'
_diffrn_radiation_type 'Mo K\a'
_diffrn_radiation_wavelength 0.71073
_diffrn_reflns_av_R_equivalents 0.068
_diffrn_reflns_av_sigmaI/netI 0.0195
_diffrn_reflns_limit_h_max 10
_diffrn_reflns_limit_h_min -10
_diffrn_reflns_limit_k_max 14
_diffrn_reflns_limit_k_min -14
_diffrn_reflns_limit_l_max 25
_diffrn_reflns_limit_l_min -25
_diffrn_reflns_number 15075
_diffrn_reflns_theta_full 25.30
_diffrn_reflns_theta_max 25.30
_diffrn_reflns_theta_min 3.99
_diffrn_standards_decay_% 0
_exptl_absorpt_coefficient_mu 1.163
_exptl_absorpt_correction_T_max 0.9149
_exptl_absorpt_correction_T_min 0.7087
_exptl_absorpt_correction_type numerical
_exptl_absorpt_process_details
;
 Numerical absorption correction after crystal shape optimization
 source: (Stoe, 2004)
;
_exptl_crystal_colour orange
_exptl_crystal_density_diffrn 1.416
_exptl_crystal_density_meas ?
_exptl_crystal_density_method none
_exptl_crystal_description fragment
_exptl_crystal_F_000 928
_exptl_crystal_size_max 0.51
_exptl_crystal_size_mid 0.18
_exptl_crystal_size_min 0.18
_refine_diff_density_max 0.488
_refine_diff_density_min -0.663
_refine_diff_density_rms 0.071
_refine_ls_extinction_method none
_refine_ls_goodness_of_fit_ref 1.011
_refine_ls_hydrogen_treatment constr
_refine_ls_matrix_type full
_refine_ls_number_parameters 198
_refine_ls_number_reflns 3695
_refine_ls_number_restraints 0
_refine_ls_restrained_S_all 1.011
_refine_ls_R_factor_all 0.0293
_refine_ls_R_factor_gt 0.0241
_refine_ls_shift/su_max 0.001
_refine_ls_shift/su_mean 0.000
_refine_ls_structure_factor_coef Fsqd
_refine_ls_weighting_details 'calc w=1/[\s^2^(Fo^2^)+(0.0475P)^2^+0.0000P] where P=(Fo^2^+2Fc^2^)/3'
_refine_ls_weighting_scheme calc
_refine_ls_wR_factor_gt 0.0655
_refine_ls_wR_factor_ref 0.0664
_reflns_number_gt 3207
_reflns_number_total 3695
_reflns_threshold_expression I>2\s(I)
_cod_data_source_file ic802286u_si_001_4.cif
_cod_data_source_block SVEM-1092-173
_cod_depositor_comments
;
The following automatic conversions were performed:
'_symmetry_cell_setting' value 'Monoclinic' changed to 'monoclinic'
according to '/home/saulius/struct/CIF-dictionaries/cif_core.dic'
dictionary named 'cif_core.dic' version 2.4.1 from 2010-06-29.

Automatic conversion script
Id: cif_fix_enum 1527 2010-12-29 10:47:43Z saulius 

The following automatic conversions were performed:

'_exptl_crystal_density_meas' value 'none' was changed to '?' - the
value is perceived as not measured.

Automatic conversion script
Id: cif_fix_values 3008 2015-01-20 13:52:24Z robertas 
;
_cod_original_sg_symbol_H-M 'P 21/n'
_cod_database_code 4301964

loop_
_symmetry_equiv_pos_site_id
_symmetry_equiv_pos_as_xyz
1 x,y,z
2 1/2-x,1/2+y,1/2-z
3 -x,-y,-z
4 1/2+x,1/2-y,1/2+z

loop_
_atom_site_aniso_label
_atom_site_aniso_U_11
_atom_site_aniso_U_22
_atom_site_aniso_U_33
_atom_site_aniso_U_23
_atom_site_aniso_U_13
_atom_site_aniso_U_12
Pd1 0.0200(1) 0.0188(1) 0.0178(1) -0.0014(1) 0.0025(1) -0.0024(1)
Cl 0.0484(4) 0.0237(3) 0.0309(4) -0.0022(3) 0.0075(3) -0.0123(3)
P1 0.0218(3) 0.0188(3) 0.0190(3) 0.0009(2) 0.0041(3) -0.0005(2)
P2 0.0195(3) 0.0282(3) 0.0176(3) -0.0026(3) 0.0012(3) 0.0007(3)
N1 0.0219(11) 0.0211(11) 0.0259(12) -0.0035(9) 0.0016(9) -0.0030(8)
C2 0.0278(13) 0.0210(12) 0.0313(15) 0.0000(11) 0.0034(11) -0.0050(11)
C3 0.0316(14) 0.0232(13) 0.0283(15) 0.0040(11) 0.0056(12) -0.0023(11)
C4 0.0263(13) 0.0298(14) 0.0326(16) -0.0068(11) -0.0018(12) -0.0046(11)
C5 0.0334(15) 0.0335(15) 0.0236(14) -0.0123(11) -0.0021(12) -0.0043(12)
C6 0.0259(13) 0.0288(14) 0.0287(15) -0.0002(11) 0.0067(11) 0.0039(11)
C7 0.0356(16) 0.0264(14) 0.0439(18) -0.0036(12) 0.0033(14) 0.0077(12)
C8 0.0263(15) 0.0410(18) 0.067(2) -0.0075(16) -0.0028(15) 0.0054(13)
C9 0.0254(13) 0.0224(13) 0.0241(14) -0.0005(10) 0.0011(11) -0.0029(10)
C10 0.0280(15) 0.0416(17) 0.0404(18) -0.0012(13) -0.0036(13) 0.0031(12)
C11 0.0409(16) 0.0401(16) 0.0223(15) -0.0016(12) 0.0009(13) -0.0057(13)
C12 0.0289(15) 0.0489(18) 0.0255(15) 0.0034(13) -0.0018(12) 0.0107(13)
C13 0.0318(17) 0.071(2) 0.043(2) 0.0047(17) -0.0056(15) 0.0172(16)
C14 0.055(2) 0.088(3) 0.0205(17) 0.0049(16) -0.0018(15) 0.025(2)
C15 0.0213(13) 0.0375(15) 0.0281(15) 0.0001(12) 0.0031(11) 0.0035(11)
C16 0.0294(16) 0.058(2) 0.050(2) 0.0113(17) -0.0093(15) 0.0072(15)
C17 0.0283(15) 0.0519(19) 0.050(2) 0.0037(16) 0.0094(14) -0.0065(14)

loop_
_atom_site_label
_atom_site_type_symbol
_atom_site_thermal_displace_type
_atom_site_fract_x
_atom_site_fract_y
_atom_site_fract_z
_atom_site_occupancy
_atom_site_U_iso_or_equiv
_atom_site_calc_flag
_atom_site_refinement_flags
Pd1 Pd Uani 0.18079(2) 0.29919(1) 0.13761(1) 1.000 0.0189(1) . .
Cl Cl Uani 0.28343(9) 0.48671(6) 0.13292(3) 1.000 0.0343(2) . .
P1 P Uani 0.07684(8) 0.31503(5) 0.23696(3) 1.000 0.0198(2) . .
P2 P Uani 0.26662(8) 0.24705(6) 0.03938(3) 1.000 0.0218(2) . .
N1 N Uani 0.1074(2) 0.13332(18) 0.14193(10) 1.000 0.0230(7) . .
C2 C Uani -0.0182(3) 0.1116(2) 0.18781(13) 1.000 0.0267(8) . .
C3 C Uani 0.0186(3) 0.1661(2) 0.25140(13) 1.000 0.0277(8) . .
C4 C Uani 0.0597(3) 0.0852(2) 0.08102(14) 1.000 0.0296(8) . .
C5 C Uani 0.1884(3) 0.1002(2) 0.03207(13) 1.000 0.0302(8) . .
C6 C Uani -0.1003(3) 0.4037(2) 0.24859(14) 1.000 0.0278(8) . .
C7 C Uani -0.0579(4) 0.5312(2) 0.24558(16) 1.000 0.0353(9) . .
C8 C Uani -0.2271(4) 0.3740(3) 0.19976(19) 1.000 0.0448(10) . .
C9 C Uani 0.2155(3) 0.3570(2) 0.30005(12) 1.000 0.0240(8) . .
C10 C Uani 0.3710(3) 0.2934(3) 0.29172(16) 1.000 0.0367(10) . .
C11 C Uani 0.1511(4) 0.3372(3) 0.36645(13) 1.000 0.0344(9) . .
C12 C Uani 0.1879(3) 0.3327(3) -0.02682(14) 1.000 0.0345(9) . .
C13 C Uani 0.0074(4) 0.3381(4) -0.02195(17) 1.000 0.0486(11) . .
C14 C Uani 0.2388(5) 0.2911(4) -0.09238(15) 1.000 0.0545(13) . .
C15 C Uani 0.4800(3) 0.2324(2) 0.02672(14) 1.000 0.0290(8) . .
C16 C Uani 0.5527(4) 0.1660(3) 0.08248(17) 1.000 0.0459(11) . .
C17 C Uani 0.5587(4) 0.3484(3) 0.01873(17) 1.000 0.0433(10) . .
H21 H Uiso -0.03120 0.02770 0.19340 1.000 0.0320 calc R
H22 H Uiso -0.11860 0.14280 0.17110 1.000 0.0320 calc R
H31 H Uiso 0.10500 0.12410 0.27290 1.000 0.0330 calc R
H32 H Uiso -0.07530 0.16370 0.27880 1.000 0.0330 calc R
H41 H Uiso -0.03740 0.12380 0.06600 1.000 0.0350 calc R
H42 H Uiso 0.03630 0.00250 0.08610 1.000 0.0350 calc R
H51 H Uiso 0.14480 0.08790 -0.01100 1.000 0.0360 calc R
H52 H Uiso 0.27340 0.04360 0.03950 1.000 0.0360 calc R
H61 H Uiso -0.14260 0.38710 0.29160 1.000 0.0330 calc R
H71 H Uiso 0.01830 0.54940 0.27920 1.000 0.0530 calc R
H72 H Uiso -0.15310 0.57740 0.25130 1.000 0.0530 calc R
H73 H Uiso -0.01190 0.54860 0.20430 1.000 0.0530 calc R
H81 H Uiso -0.25900 0.29380 0.20510 1.000 0.0670 calc R
H82 H Uiso -0.18540 0.38500 0.15710 1.000 0.0670 calc R
H83 H Uiso -0.31840 0.42410 0.20570 1.000 0.0670 calc R
H91 H Uiso 0.23690 0.44090 0.29540 1.000 0.0290 calc R
H101 H Uiso 0.40970 0.30590 0.24870 1.000 0.0550 calc R
H102 H Uiso 0.35470 0.21110 0.29860 1.000 0.0550 calc R
H103 H Uiso 0.44840 0.32240 0.32240 1.000 0.0550 calc R
H111 H Uiso 0.05150 0.37850 0.37100 1.000 0.0520 calc R
H112 H Uiso 0.22710 0.36540 0.39790 1.000 0.0520 calc R
H113 H Uiso 0.13350 0.25490 0.37300 1.000 0.0520 calc R
H121 H Uiso 0.22840 0.41280 -0.02150 1.000 0.0410 calc R
H131 H Uiso -0.02160 0.36530 0.02020 1.000 0.0730 calc R
H132 H Uiso -0.03670 0.26140 -0.02900 1.000 0.0730 calc R
H133 H Uiso -0.03430 0.39100 -0.05400 1.000 0.0730 calc R
H141 H Uiso 0.35320 0.29840 -0.09610 1.000 0.0820 calc R
H142 H Uiso 0.18720 0.33770 -0.12510 1.000 0.0820 calc R
H143 H Uiso 0.20860 0.21050 -0.09780 1.000 0.0820 calc R
H151 H Uiso 0.49630 0.18680 -0.01280 1.000 0.0350 calc R
H161 H Uiso 0.49870 0.09220 0.08710 1.000 0.0690 calc R
H162 H Uiso 0.54120 0.21080 0.12140 1.000 0.0690 calc R
H163 H Uiso 0.66460 0.15260 0.07450 1.000 0.0690 calc R
H171 H Uiso 0.51590 0.38660 -0.01900 1.000 0.0650 calc R
H172 H Uiso 0.67230 0.33770 0.01400 1.000 0.0650 calc R
H173 H Uiso 0.53880 0.39590 0.05610 1.000 0.0650 calc R

loop_
_atom_type_symbol
_atom_type_description
_atom_type_scat_dispersion_real
_atom_type_scat_dispersion_imag
_atom_type_scat_source
Pd Pd -0.9988 1.0072 'International Tables Vol C Tables 4.2.6.8 and 6.1.1.4'
P P 0.1023 0.0942 'International Tables Vol C Tables 4.2.6.8 and 6.1.1.4'
N N 0.0061 0.0033 'International Tables Vol C Tables 4.2.6.8 and 6.1.1.4'
Cl Cl 0.1484 0.1585 'International Tables Vol C Tables 4.2.6.8 and 6.1.1.4'
H H 0.0000 0.0000 'International Tables Vol C Tables 4.2.6.8 and 6.1.1.4'
C C 0.0033 0.0016 'International Tables Vol C Tables 4.2.6.8 and 6.1.1.4'

loop_
_geom_angle_atom_site_label_1
_geom_angle_atom_site_label_2
_geom_angle_atom_site_label_3
_geom_angle
_geom_angle_site_symmetry_1
_geom_angle_site_symmetry_2
_geom_angle_site_symmetry_3
_geom_angle_publ_flag
Cl Pd1 P1 96.31(2) . . . yes
Cl Pd1 P2 94.98(2) . . . yes
Cl Pd1 N1 176.12(5) . . . yes
P1 Pd1 P2 168.71(2) . . . yes
P1 Pd1 N1 85.09(6) . . . yes
P2 Pd1 N1 83.62(6) . . . yes
Pd1 P1 C3 100.57(9) . . . yes
Pd1 P1 C6 119.29(10) . . . yes
Pd1 P1 C9 115.82(9) . . . yes
C3 P1 C6 106.64(11) . . . yes
C3 P1 C9 107.70(12) . . . yes
C6 P1 C9 105.86(12) . . . yes
Pd1 P2 C5 101.82(9) . . . yes
Pd1 P2 C12 115.39(10) . . . yes
Pd1 P2 C15 118.59(10) . . . yes
C5 P2 C12 108.17(13) . . . yes
C5 P2 C15 104.88(11) . . . yes
C12 P2 C15 106.94(12) . . . yes
Pd1 N1 C2 114.72(15) . . . yes
Pd1 N1 C4 114.14(15) . . . yes
C2 N1 C4 108.54(18) . . . yes
N1 C2 C3 111.5(2) . . . yes
P1 C3 C2 107.65(18) . . . yes
N1 C4 C5 111.1(2) . . . yes
P2 C5 C4 108.11(17) . . . yes
P1 C6 C7 110.20(19) . . . yes
P1 C6 C8 110.8(2) . . . yes
C7 C6 C8 111.0(2) . . . no
P1 C9 C10 109.72(19) . . . yes
P1 C9 C11 113.14(19) . . . yes
C10 C9 C11 110.5(2) . . . no
P2 C12 C13 109.1(2) . . . yes
P2 C12 C14 114.3(2) . . . yes
C13 C12 C14 111.3(3) . . . no
P2 C15 C16 109.0(2) . . . yes
P2 C15 C17 111.64(19) . . . yes
C16 C15 C17 111.1(2) . . . no
N1 C2 H21 109.00 . . . no
N1 C2 H22 109.00 . . . no
C3 C2 H21 109.00 . . . no
C3 C2 H22 109.00 . . . no
H21 C2 H22 108.00 . . . no
P1 C3 H31 110.00 . . . no
P1 C3 H32 110.00 . . . no
C2 C3 H31 110.00 . . . no
C2 C3 H32 110.00 . . . no
H31 C3 H32 108.00 . . . no
N1 C4 H41 109.00 . . . no
N1 C4 H42 109.00 . . . no
C5 C4 H41 109.00 . . . no
C5 C4 H42 109.00 . . . no
H41 C4 H42 108.00 . . . no
P2 C5 H51 110.00 . . . no
P2 C5 H52 110.00 . . . no
C4 C5 H51 110.00 . . . no
C4 C5 H52 110.00 . . . no
H51 C5 H52 108.00 . . . no
P1 C6 H61 108.00 . . . no
C7 C6 H61 108.00 . . . no
C8 C6 H61 108.00 . . . no
C6 C7 H71 110.00 . . . no
C6 C7 H72 109.00 . . . no
C6 C7 H73 110.00 . . . no
H71 C7 H72 109.00 . . . no
H71 C7 H73 109.00 . . . no
H72 C7 H73 109.00 . . . no
C6 C8 H81 109.00 . . . no
C6 C8 H82 109.00 . . . no
C6 C8 H83 109.00 . . . no
H81 C8 H82 109.00 . . . no
H81 C8 H83 109.00 . . . no
H82 C8 H83 109.00 . . . no
P1 C9 H91 108.00 . . . no
C10 C9 H91 108.00 . . . no
C11 C9 H91 108.00 . . . no
C9 C10 H101 109.00 . . . no
C9 C10 H102 110.00 . . . no
C9 C10 H103 109.00 . . . no
H101 C10 H102 109.00 . . . no
H101 C10 H103 109.00 . . . no
H102 C10 H103 110.00 . . . no
C9 C11 H111 109.00 . . . no
C9 C11 H112 109.00 . . . no
C9 C11 H113 109.00 . . . no
H111 C11 H112 110.00 . . . no
H111 C11 H113 109.00 . . . no
H112 C11 H113 109.00 . . . no
P2 C12 H121 107.00 . . . no
C13 C12 H121 107.00 . . . no
C14 C12 H121 107.00 . . . no
C12 C13 H131 109.00 . . . no
C12 C13 H132 109.00 . . . no
C12 C13 H133 110.00 . . . no
H131 C13 H132 110.00 . . . no
H131 C13 H133 109.00 . . . no
H132 C13 H133 109.00 . . . no
C12 C14 H141 109.00 . . . no
C12 C14 H142 110.00 . . . no
C12 C14 H143 109.00 . . . no
H141 C14 H142 109.00 . . . no
H141 C14 H143 109.00 . . . no
H142 C14 H143 109.00 . . . no
P2 C15 H151 108.00 . . . no
C16 C15 H151 108.00 . . . no
C17 C15 H151 108.00 . . . no
C15 C16 H161 109.00 . . . no
C15 C16 H162 109.00 . . . no
C15 C16 H163 109.00 . . . no
H161 C16 H162 109.00 . . . no
H161 C16 H163 109.00 . . . no
H162 C16 H163 110.00 . . . no
C15 C17 H171 110.00 . . . no
C15 C17 H172 110.00 . . . no
C15 C17 H173 109.00 . . . no
H171 C17 H172 109.00 . . . no
H171 C17 H173 109.00 . . . no
H172 C17 H173 109.00 . . . no

loop_
_geom_bond_atom_site_label_1
_geom_bond_atom_site_label_2
_geom_bond_distance
_geom_bond_site_symmetry_1
_geom_bond_site_symmetry_2
_geom_bond_publ_flag
Pd1 Cl 2.3553(7) . . yes
Pd1 P1 2.2927(7) . . yes
Pd1 P2 2.2886(7) . . yes
Pd1 N1 2.033(2) . . yes
P1 C3 1.831(2) . . yes
P1 C6 1.845(3) . . yes
P1 C9 1.838(3) . . yes
P2 C5 1.842(2) . . yes
P2 C12 1.839(3) . . yes
P2 C15 1.844(3) . . yes
N1 C2 1.471(3) . . yes
N1 C4 1.458(4) . . yes
C2 C3 1.516(4) . . no
C4 C5 1.523(4) . . no
C6 C7 1.530(3) . . no
C6 C8 1.525(5) . . no
C9 C10 1.527(4) . . no
C9 C11 1.528(4) . . no
C12 C13 1.540(4) . . no
C12 C14 1.534(5) . . no
C15 C16 1.535(4) . . no
C15 C17 1.518(4) . . no
C2 H21 0.9900 . . no
C2 H22 0.9900 . . no
C3 H31 0.9900 . . no
C3 H32 0.9900 . . no
C4 H41 0.9900 . . no
C4 H42 0.9900 . . no
C5 H51 0.9900 . . no
C5 H52 0.9900 . . no
C6 H61 1.0000 . . no
C7 H71 0.9800 . . no
C7 H72 0.9800 . . no
C7 H73 0.9800 . . no
C8 H81 0.9800 . . no
C8 H82 0.9800 . . no
C8 H83 0.9800 . . no
C9 H91 1.0000 . . no
C10 H101 0.9800 . . no
C10 H102 0.9800 . . no
C10 H103 0.9800 . . no
C11 H111 0.9800 . . no
C11 H112 0.9800 . . no
C11 H113 0.9800 . . no
C12 H121 1.0000 . . no
C13 H131 0.9800 . . no
C13 H132 0.9800 . . no
C13 H133 0.9800 . . no
C14 H141 0.9800 . . no
C14 H142 0.9800 . . no
C14 H143 0.9800 . . no
C15 H151 1.0000 . . no
C16 H161 0.9800 . . no
C16 H162 0.9800 . . no
C16 H163 0.9800 . . no
C17 H171 0.9800 . . no
C17 H172 0.9800 . . no
C17 H173 0.9800 . . no
